data_7720156
loop_
_publ_author_name
'Malinov&#xe1;, Nikoleta'
'Pavlik, J&#xe1;n'
'Kotrle, Kamil'
'Nemec, Ivan'
'Dubaj, Tibor'
'Brach&#x148;akov&#xe1;, Barbora'
'Ruben, Mario'
'&#x160;alitro&#x161;, Ivan'

_publ_section_title
;
 Unveiling field-induced single-ion magnetism in pentacoordinate and
 heptacoordinate cobalt(II), dysprosium(III) and terbium(III) complexes
 with a tridentate bis(benzimidazole)pyridine ligand.
;
_journal_issue 9
_journal_name_full 'Dalton transactions (Cambridge, England : 2003)'
_journal_page_first 3975
_journal_page_last 3989
_journal_paper_doi 10.1039/d5dt02849c
_journal_volume 55
_journal_year 2026
_chemical_formula_moiety 'C27 H29 Cl2 Co N5 O2'
_chemical_formula_sum 'C27 H29 Cl2 Co N5 O2'
_chemical_formula_weight 585.38
_space_group_crystal_system triclinic
_space_group_IT_number 2
_space_group_name_Hall '-P 1'
_space_group_name_H-M_alt 'P -1'
_atom_sites_solution_hydrogens geom
_atom_sites_solution_primary dual
_audit_creation_date 2025-08-06
_audit_creation_method
;
Olex2 1.5
(compiled 2025.07.13 svn.rb7424aed for OlexSys, GUI svn.r7314)
;
_audit_update_record
;
2025-08-12 deposited with the CCDC.	2026-01-27 downloaded from the CCDC.
;
_cell_angle_alpha 108.002(2)
_cell_angle_beta 106.685(2)
_cell_angle_gamma 99.913(2)
_cell_formula_units_Z 2
_cell_length_a 9.6752(2)
_cell_length_b 10.7882(2)
_cell_length_c 14.0437(3)
_cell_measurement_reflns_used 14083
_cell_measurement_temperature 100(2)
_cell_measurement_theta_max 69.5020
_cell_measurement_theta_min 3.5400
_cell_volume 1279.47(5)
_computing_cell_refinement 'CrysAlisPro (Rigaku Oxford Diffraction, 2023)'
_computing_data_collection 'CrysAlisPro (Rigaku Oxford Diffraction, 2023)'
_computing_data_reduction 'CrysAlisPro (Rigaku Oxford Diffraction, 2023)'
_computing_molecular_graphics 'Olex2 1.5 (Dolomanov et al., 2009)'
_computing_publication_material 'Olex2 1.5 (Dolomanov et al., 2009)'
_computing_structure_refinement 'SHELXL 2014/7 (Sheldrick, 2015)'
_computing_structure_solution 'SHELXT 2014/4 (Sheldrick, 2014)'
_diffrn_ambient_temperature 100.15
_diffrn_detector 'Hybrid Pixel Array Detector'
_diffrn_detector_area_resol_mean 10.0000
_diffrn_detector_type HyPix3000
_diffrn_measured_fraction_theta_full 1.000
_diffrn_measured_fraction_theta_max 0.987
_diffrn_measurement_device 'four-circle diffractometer'
_diffrn_measurement_device_type 'XtaLAB Synergy, Single source at home/near, HyPix3000'
_diffrn_radiation_monochromator mirror
_diffrn_radiation_probe x-ray
_diffrn_radiation_type 'Cu K\a'
_diffrn_radiation_wavelength 1.54184
_diffrn_reflns_av_R_equivalents 0.0241
_diffrn_reflns_av_unetI/netI 0.0225
_diffrn_reflns_Laue_measured_fraction_full 1.000
_diffrn_reflns_Laue_measured_fraction_max 0.987
_diffrn_reflns_limit_h_max 11
_diffrn_reflns_limit_h_min -11
_diffrn_reflns_limit_k_max 13
_diffrn_reflns_limit_k_min -13
_diffrn_reflns_limit_l_max 17
_diffrn_reflns_limit_l_min -17
_diffrn_reflns_number 14906
_diffrn_reflns_point_group_measured_fraction_full 1.000
_diffrn_reflns_point_group_measured_fraction_max 0.987
_diffrn_reflns_theta_full 67.684
_diffrn_reflns_theta_max 69.756
_diffrn_reflns_theta_min 3.552
_diffrn_source 'micro-focus sealed X-ray tube'
_diffrn_source_type 'PhotonJet (Cu) X-ray Source'
_exptl_absorpt_coefficient_mu 7.472
_exptl_absorpt_correction_T_max 1.00000
_exptl_absorpt_correction_T_min 0.68358
_exptl_absorpt_correction_type multi-scan
_exptl_absorpt_process_details
;
CrysAlisPro 1.171.43.90 (Rigaku Oxford Diffraction, 2023)
Empirical absorption correction using spherical harmonics,
implemented in SCALE3 ABSPACK scaling algorithm.
;
_exptl_crystal_colour brown
_exptl_crystal_density_diffrn 1.519
_exptl_crystal_description prism
_exptl_crystal_F_000 606
_exptl_crystal_size_max 0.2
_exptl_crystal_size_mid 0.1
_exptl_crystal_size_min 0.07
_refine_diff_density_max 0.285
_refine_diff_density_min -0.329
_refine_diff_density_rms 0.048
_refine_ls_extinction_method none
_refine_ls_goodness_of_fit_ref 1.022
_refine_ls_hydrogen_treatment constr
_refine_ls_matrix_type full
_refine_ls_number_parameters 341
_refine_ls_number_reflns 4766
_refine_ls_number_restraints 4
_refine_ls_restrained_S_all 1.040
_refine_ls_R_factor_all 0.0279
_refine_ls_R_factor_gt 0.0273
_refine_ls_shift/su_max 0.001
_refine_ls_shift/su_mean 0.000
_refine_ls_structure_factor_coef Fsqd
_refine_ls_weighting_details 'w=1/[\s^2^(Fo^2^)+(0.0336P)^2^+0.8144P] where P=(Fo^2^+2Fc^2^)/3'
_refine_ls_weighting_scheme calc
_refine_ls_wR_factor_gt 0.0685
_refine_ls_wR_factor_ref 0.0688
_reflns_Friedel_coverage 0.000
_reflns_number_gt 4644
_reflns_number_total 4766
_reflns_threshold_expression 'I > 2\s(I)'
_cod_data_source_file d5dt02849c2.cif
_cod_data_source_block 1
_cod_depositor_comments 'Adding full bibliography for 7720156--7720160.cif.'
_cod_database_code 7720156
_shelx_shelxl_version_number 2014/7
_shelx_space_group_comment
;
The symmetry employed for this shelxl refinement is uniquely defined
by the following loop, which should always be used as a source of
symmetry information in preference to the above space-group names.
They are only intended as comments.
;
_olex2_refinement_description
;
1. Fixed Uiso
 At 1.2 times of:
  All C(H) groups, All C(H,H) groups, All C(H,H,H,H) groups
 At 1.5 times of:
  All C(H,H,H) groups
2. Restrained distances
 C21-C22 \\sim C21-C22A
 with sigma of 0.02
 O1-C22 \\sim O1A-C22A
 with sigma of 0.02
 C21-O1 \\sim C21-O1A
 with sigma of 0.04
 O1-C23 \\sim O1A-C23A
 with sigma of 0.02
3. Uiso/Uaniso restraints and constraints
Uanis(C22A) = Uanis(C22) = Uanis(C23) = Uanis(C23A)
Uanis(O1) = Uanis(O1A)
4. Others
 Sof(H21c)=Sof(H21d)=Sof(O1A)=Sof(C22A)=Sof(H22c)=Sof(H22d)=Sof(C23A)=
 Sof(H23a)=Sof(H23b)=Sof(H23c)=1-FVAR(1)
 Sof(H21a)=Sof(H21b)=Sof(O1)=Sof(C22)=Sof(H22a)=Sof(H22b)=Sof(C23)=Sof(H23d)=
 Sof(H23e)=Sof(H23f)=FVAR(1)
5.a Secondary CH2 refined with riding coordinates:
 C20(H20a,H20b), C24(H24a,H24b), C26(H26a,H26b), C25(H25a,H25b), C21(H21a,
 H21b), C21(H21c,H21d), C22(H22a,H22b), C22A(H22c,H22d)
5.b Aromatic/amide H refined with riding coordinates:
 C9(H9), C10(H10), C5(H5), C18(H18), C11(H11), C17(H17), C4(H4), C15(H15),
 C16(H16), C2(H2), C3(H3)
5.c Idealised Me refined as rotating group:
 C27(H27a,H27b,H27c), C23A(H23a,H23b,H23c), C23(H23d,H23e,H23f)
;
_olex2_submission_special_instructions 'No special instructions were received'

loop_
_space_group_symop_operation_xyz
'x, y, z'
'-x, -y, -z'

loop_
_atom_site_label
_atom_site_type_symbol
_atom_site_fract_x
_atom_site_fract_y
_atom_site_fract_z
_atom_site_U_iso_or_equiv
_atom_site_adp_type
_atom_site_occupancy
_atom_site_site_symmetry_order
_atom_site_calc_flag
_atom_site_refinement_flags_posn
_atom_site_refinement_flags_adp
_atom_site_refinement_flags_occupancy
_atom_site_disorder_assembly
_atom_site_disorder_group
Co1 Co 0.46074(3) 0.21947(3) 0.29029(2) 0.01449(8) Uani 1 1 d . . . . .
Cl2 Cl 0.67563(4) 0.30219(4) 0.26083(3) 0.02003(10) Uani 1 1 d . . . . .
Cl1 Cl 0.37477(5) -0.00742(4) 0.25825(3) 0.02260(10) Uani 1 1 d . . . . .
O2 O 0.20298(14) 0.16152(13) 0.55406(10) 0.0242(3) Uani 1 1 d . . . . .
N4 N 0.06104(15) 0.18361(13) 0.05509(10) 0.0124(3) Uani 1 1 d . . . . .
N5 N 0.52300(15) 0.37259(13) 0.61683(10) 0.0132(3) Uani 1 1 d . . . . .
N2 N 0.28976(15) 0.28879(13) 0.33764(10) 0.0125(3) Uani 1 1 d . . . . .
N3 N 0.55377(15) 0.30548(14) 0.45879(11) 0.0141(3) Uani 1 1 d . . . . .
N1 N 0.30176(16) 0.21055(16) 0.14800(11) 0.0184(3) Uani 1 1 d . . . . .
C8 C 0.16261(17) 0.28153(16) 0.26164(12) 0.0125(3) Uani 1 1 d . . . . .
C7 C 0.17075(18) 0.22578(16) 0.15419(13) 0.0138(3) Uani 1 1 d . . . . .
C19 C 0.66547(18) 0.35296(16) 0.63607(13) 0.0141(3) Uani 1 1 d . . . . .
C13 C 0.46093(17) 0.34157(15) 0.50863(12) 0.0122(3) Uani 1 1 d . . . . .
C12 C 0.31197(17) 0.34399(15) 0.44246(12) 0.0120(3) Uani 1 1 d . . . . .
C6 C 0.12790(18) 0.13913(16) -0.01966(13) 0.0137(3) Uani 1 1 d . . . . .
C14 C 0.68280(18) 0.31071(16) 0.53655(13) 0.0142(3) Uani 1 1 d . . . . .
C9 C 0.04863(18) 0.32716(16) 0.28935(13) 0.0141(3) Uani 1 1 d . . . . .
H9 H -0.0423 0.3193 0.2358 0.017 Uiso 1 1 calc R U . . .
C10 C 0.07152(18) 0.38459(16) 0.39758(13) 0.0151(3) Uani 1 1 d . . . . .
H10 H -0.0049 0.4166 0.4185 0.018 Uiso 1 1 calc R U . . .
C5 C 0.07064(19) 0.08620(17) -0.13176(13) 0.0172(3) Uani 1 1 d . . . . .
H5 H -0.0309 0.0762 -0.1720 0.021 Uiso 1 1 calc R U . . .
C20 C -0.09610(18) 0.18741(17) 0.02616(13) 0.0156(3) Uani 1 1 d . . . . .
H20A H -0.1348 0.1747 0.0816 0.019 Uiso 1 1 calc R U . . .
H20B H -0.1584 0.1118 -0.0432 0.019 Uiso 1 1 calc R U . . .
C18 C 0.77764(19) 0.36813(17) 0.73110(14) 0.0182(3) Uani 1 1 d . . . . .
H18 H 0.7650 0.3962 0.7984 0.022 Uiso 1 1 calc R U . . .
C11 C 0.20446(18) 0.39602(16) 0.47594(13) 0.0148(3) Uani 1 1 d . . . . .
H11 H 0.2215 0.4381 0.5502 0.018 Uiso 1 1 calc R U . . .
C24 C 0.4523(2) 0.38777(18) 0.69799(13) 0.0193(4) Uani 1 1 d . . . . .
H24A H 0.3589 0.4137 0.6738 0.023 Uiso 1 1 calc R U . . .
H24B H 0.5215 0.4615 0.7665 0.023 Uiso 1 1 calc R U . . .
C1 C 0.27795(19) 0.15561(18) 0.04009(13) 0.0177(3) Uani 1 1 d . . . . .
C17 C 0.90807(19) 0.33976(17) 0.72107(14) 0.0196(4) Uani 1 1 d . . . . .
H17 H 0.9873 0.3487 0.7835 0.024 Uiso 1 1 calc R U . . .
C4 C 0.1707(2) 0.04920(19) -0.18076(14) 0.0218(4) Uani 1 1 d . . . . .
H4 H 0.1364 0.0126 -0.2570 0.026 Uiso 1 1 calc R U . . .
C15 C 0.81512(19) 0.28193(17) 0.52806(14) 0.0179(3) Uani 1 1 d . . . . .
H15 H 0.8275 0.2524 0.4607 0.021 Uiso 1 1 calc R U . . .
C16 C 0.92746(19) 0.29819(17) 0.62176(14) 0.0186(3) Uani 1 1 d . . . . .
H16 H 1.0195 0.2809 0.6189 0.022 Uiso 1 1 calc R U . . .
C26 C 0.3310(2) 0.13291(19) 0.61379(15) 0.0223(4) Uani 1 1 d . . . . .
H26A H 0.3969 0.1142 0.5719 0.027 Uiso 1 1 calc R U . . .
H26B H 0.2989 0.0521 0.6301 0.027 Uiso 1 1 calc R U . . .
C2 C 0.3775(2) 0.1173(2) -0.01077(15) 0.0268(4) Uani 1 1 d . . . . .
H2 H 0.4792 0.1276 0.0293 0.032 Uiso 1 1 calc R U . . .
C25 C 0.4147(2) 0.2559(2) 0.71661(14) 0.0238(4) Uani 1 1 d . . . . .
H25A H 0.5094 0.2418 0.7562 0.029 Uiso 1 1 calc R U . . .
H25B H 0.3526 0.2650 0.7621 0.029 Uiso 1 1 calc R U . . .
C3 C 0.3214(2) 0.0638(2) -0.12178(14) 0.0262(4) Uani 1 1 d . . . . .
H3 H 0.3857 0.0363 -0.1590 0.031 Uiso 1 1 calc R U . . .
C21 C -0.1094(2) 0.3218(2) 0.01689(15) 0.0292(4) Uani 1 1 d D . . . .
H21A H -0.0787 0.3340 -0.0418 0.035 Uiso 0.512(2) 1 calc R U P A 1
H21B H -0.0473 0.3995 0.0850 0.035 Uiso 0.512(2) 1 calc R U P A 1
H21C H -0.0267 0.3945 0.0793 0.035 Uiso 0.488(2) 1 calc R U P A 2
H21D H -0.0888 0.3227 -0.0480 0.035 Uiso 0.488(2) 1 calc R U P A 2
C27 C 0.1305(2) 0.0631(2) 0.44764(17) 0.0338(5) Uani 1 1 d . . . . .
H27A H 0.0529 0.0939 0.4067 0.051 Uiso 1 1 calc R U . . .
H27B H 0.0837 -0.0237 0.4495 0.051 Uiso 1 1 calc R U . . .
H27C H 0.2048 0.0513 0.4132 0.051 Uiso 1 1 calc R U . . .
O1 O -0.3320(3) 0.4085(2) -0.0477(2) 0.0202(4) Uani 0.512(2) 1 d D . P A 1
C22 C -0.2913(4) 0.3066(4) -0.0102(3) 0.0207(4) Uani 0.512(2) 1 d D . P A 1
H22A H -0.3510 0.2154 -0.0657 0.025 Uiso 0.512(2) 1 calc R U P A 1
H22B H -0.3144 0.3153 0.0554 0.025 Uiso 0.512(2) 1 calc R U P A 1
O1A O -0.2306(3) 0.4914(3) 0.0068(2) 0.0202(4) Uani 0.488(2) 1 d D . P A 2
C22A C -0.2427(5) 0.3604(4) 0.0112(4) 0.0207(4) Uani 0.488(2) 1 d D . P A 2
H22C H -0.2669 0.3599 0.0750 0.025 Uiso 0.488(2) 1 calc R U P A 2
H22D H -0.3266 0.2926 -0.0534 0.025 Uiso 0.488(2) 1 calc R U P A 2
C23A C -0.3580(4) 0.5354(4) 0.0174(3) 0.0207(4) Uani 0.488(2) 1 d D . P A 2
H23A H -0.4488 0.4747 -0.0439 0.031 Uiso 0.488(2) 1 calc R U P A 2
H23B H -0.3438 0.6284 0.0192 0.031 Uiso 0.488(2) 1 calc R U P A 2
H23C H -0.3691 0.5335 0.0842 0.031 Uiso 0.488(2) 1 calc R U P A 2
C23 C -0.2599(5) 0.5408(4) 0.0306(3) 0.0207(4) Uani 0.512(2) 1 d D . P A 1
H23D H -0.3078 0.6050 0.0077 0.031 Uiso 0.512(2) 1 calc R U P A 1
H23E H -0.1534 0.5659 0.0395 0.031 Uiso 0.512(2) 1 calc R U P A 1
H23F H -0.2683 0.5437 0.0991 0.031 Uiso 0.512(2) 1 calc R U P A 1

loop_
_atom_site_aniso_label
_atom_site_aniso_U_11
_atom_site_aniso_U_22
_atom_site_aniso_U_33
_atom_site_aniso_U_23
_atom_site_aniso_U_13
_atom_site_aniso_U_12
Co1 0.00877(13) 0.02362(15) 0.01046(14) 0.00582(11) 0.00262(10) 0.00581(11)
Cl2 0.01137(18) 0.0316(2) 0.01624(19) 0.00795(16) 0.00565(15) 0.00509(16)
Cl1 0.0199(2) 0.0227(2) 0.0197(2) 0.00507(16) 0.00305(16) 0.00570(16)
O2 0.0192(6) 0.0260(7) 0.0258(7) 0.0122(6) 0.0024(5) 0.0081(5)
N4 0.0096(6) 0.0143(6) 0.0124(6) 0.0058(5) 0.0017(5) 0.0035(5)
N5 0.0127(7) 0.0157(7) 0.0107(6) 0.0054(5) 0.0021(5) 0.0059(5)
N2 0.0112(6) 0.0139(6) 0.0119(6) 0.0055(5) 0.0029(5) 0.0035(5)
N3 0.0104(6) 0.0175(7) 0.0130(6) 0.0062(5) 0.0025(5) 0.0033(5)
N1 0.0123(7) 0.0313(8) 0.0130(7) 0.0101(6) 0.0046(5) 0.0069(6)
C8 0.0101(7) 0.0126(7) 0.0132(8) 0.0058(6) 0.0015(6) 0.0022(6)
C7 0.0116(8) 0.0166(8) 0.0130(8) 0.0076(6) 0.0025(6) 0.0032(6)
C19 0.0114(8) 0.0135(7) 0.0159(8) 0.0061(6) 0.0027(6) 0.0030(6)
C13 0.0122(8) 0.0110(7) 0.0114(7) 0.0043(6) 0.0022(6) 0.0024(6)
C12 0.0119(8) 0.0109(7) 0.0119(7) 0.0050(6) 0.0023(6) 0.0024(6)
C6 0.0128(8) 0.0151(8) 0.0139(8) 0.0067(6) 0.0044(6) 0.0039(6)
C14 0.0126(8) 0.0135(8) 0.0128(8) 0.0047(6) 0.0012(6) 0.0015(6)
C9 0.0114(8) 0.0158(8) 0.0138(8) 0.0067(6) 0.0013(6) 0.0042(6)
C10 0.0136(8) 0.0142(8) 0.0180(8) 0.0053(6) 0.0056(7) 0.0064(6)
C5 0.0146(8) 0.0192(8) 0.0135(8) 0.0059(7) 0.0010(6) 0.0018(7)
C20 0.0104(8) 0.0203(8) 0.0127(8) 0.0038(6) 0.0003(6) 0.0069(6)
C18 0.0171(8) 0.0210(8) 0.0148(8) 0.0075(7) 0.0021(7) 0.0063(7)
C11 0.0160(8) 0.0143(8) 0.0127(8) 0.0038(6) 0.0040(6) 0.0056(6)
C24 0.0191(9) 0.0283(9) 0.0117(8) 0.0063(7) 0.0057(7) 0.0119(7)
C1 0.0144(8) 0.0273(9) 0.0117(8) 0.0092(7) 0.0036(6) 0.0055(7)
C17 0.0155(8) 0.0208(8) 0.0197(8) 0.0098(7) -0.0004(7) 0.0061(7)
C4 0.0219(9) 0.0300(10) 0.0119(8) 0.0075(7) 0.0055(7) 0.0058(8)
C15 0.0146(8) 0.0198(8) 0.0175(8) 0.0055(7) 0.0052(7) 0.0048(7)
C16 0.0131(8) 0.0168(8) 0.0239(9) 0.0076(7) 0.0037(7) 0.0054(6)
C26 0.0197(9) 0.0273(9) 0.0283(9) 0.0192(8) 0.0092(8) 0.0108(7)
C2 0.0139(9) 0.0516(12) 0.0188(9) 0.0156(9) 0.0072(7) 0.0120(8)
C25 0.0209(9) 0.0405(11) 0.0191(9) 0.0192(8) 0.0092(7) 0.0130(8)
C3 0.0203(9) 0.0433(11) 0.0181(9) 0.0112(8) 0.0108(7) 0.0109(8)
C21 0.0469(12) 0.0353(11) 0.0223(9) 0.0187(9) 0.0174(9) 0.0308(10)
C27 0.0351(11) 0.0207(10) 0.0313(11) 0.0094(8) -0.0024(9) -0.0007(8)
O1 0.0182(9) 0.0195(10) 0.0280(10) 0.0120(8) 0.0092(7) 0.0107(7)
C22 0.0200(12) 0.0218(12) 0.0247(10) 0.0112(10) 0.0087(10) 0.0116(10)
O1A 0.0182(9) 0.0195(10) 0.0280(10) 0.0120(8) 0.0092(7) 0.0107(7)
C22A 0.0200(12) 0.0218(12) 0.0247(10) 0.0112(10) 0.0087(10) 0.0116(10)
C23A 0.0200(12) 0.0218(12) 0.0247(10) 0.0112(10) 0.0087(10) 0.0116(10)
C23 0.0200(12) 0.0218(12) 0.0247(10) 0.0112(10) 0.0087(10) 0.0116(10)

loop_
_atom_type_symbol
_atom_type_description
_atom_type_scat_dispersion_real
_atom_type_scat_dispersion_imag
_atom_type_scat_source
C C 0.0181 0.0091 'International Tables Vol C Tables 4.2.6.8 and 6.1.1.4'
H H 0.0000 0.0000 'International Tables Vol C Tables 4.2.6.8 and 6.1.1.4'
Cl Cl 0.3639 0.7018 'International Tables Vol C Tables 4.2.6.8 and 6.1.1.4'
Co Co -2.3653 3.6143 'International Tables Vol C Tables 4.2.6.8 and 6.1.1.4'
N N 0.0311 0.0180 'International Tables Vol C Tables 4.2.6.8 and 6.1.1.4'
O O 0.0492 0.0322 'International Tables Vol C Tables 4.2.6.8 and 6.1.1.4'

loop_
_geom_angle_atom_site_label_1
_geom_angle_atom_site_label_2
_geom_angle_atom_site_label_3
_geom_angle
_geom_angle_site_symmetry_1
_geom_angle_site_symmetry_3
_geom_angle_publ_flag
Cl1 Co1 Cl2 120.959(18) . . ?
N2 Co1 Cl2 139.64(4) . . ?
N2 Co1 Cl1 99.35(4) . . ?
N3 Co1 Cl2 96.96(4) . . ?
N3 Co1 Cl1 101.62(4) . . ?
N3 Co1 N2 75.12(5) . . ?
N3 Co1 N1 147.76(6) . . ?
N1 Co1 Cl2 97.51(4) . . ?
N1 Co1 Cl1 95.32(4) . . ?
N1 Co1 N2 75.19(5) . . ?
C27 O2 C26 112.48(14) . . ?
C7 N4 C6 106.52(13) . . ?
C7 N4 C20 129.61(13) . . ?
C6 N4 C20 123.81(13) . . ?
C19 N5 C24 121.50(13) . . ?
C13 N5 C19 106.25(13) . . ?
C13 N5 C24 130.40(14) . . ?
C8 N2 Co1 119.18(10) . . ?
C12 N2 Co1 119.65(10) . . ?
C12 N2 C8 121.11(13) . . ?
C13 N3 Co1 116.35(10) . . ?
C13 N3 C14 106.57(13) . . ?
C14 N3 Co1 135.48(11) . . ?
C7 N1 Co1 115.33(10) . . ?
C7 N1 C1 106.26(13) . . ?
C1 N1 Co1 135.42(11) . . ?
N2 C8 C7 110.34(13) . . ?
N2 C8 C9 120.98(14) . . ?
C9 C8 C7 128.64(14) . . ?
N4 C7 C8 129.80(14) . . ?
N1 C7 N4 112.11(14) . . ?
N1 C7 C8 118.09(14) . . ?
N5 C19 C14 106.44(13) . . ?
N5 C19 C18 131.21(15) . . ?
C14 C19 C18 122.36(15) . . ?
N5 C13 C12 130.38(14) . . ?
N3 C13 N5 112.04(14) . . ?
N3 C13 C12 117.57(14) . . ?
N2 C12 C13 110.27(13) . . ?
N2 C12 C11 120.85(14) . . ?
C11 C12 C13 128.86(14) . . ?
N4 C6 C5 131.76(15) . . ?
N4 C6 C1 105.98(14) . . ?
C5 C6 C1 122.25(15) . . ?
N3 C14 C19 108.70(14) . . ?
N3 C14 C15 130.48(15) . . ?
C15 C14 C19 120.82(15) . . ?
C8 C9 H9 121.0 . . ?
C10 C9 C8 117.97(14) . . ?
C10 C9 H9 121.0 . . ?
C9 C10 H10 119.5 . . ?
C9 C10 C11 121.02(15) . . ?
C11 C10 H10 119.5 . . ?
C6 C5 H5 122.0 . . ?
C4 C5 C6 115.94(15) . . ?
C4 C5 H5 122.0 . . ?
N4 C20 H20A 109.4 . . ?
N4 C20 H20B 109.4 . . ?
N4 C20 C21 111.04(15) . . ?
H20A C20 H20B 108.0 . . ?
C21 C20 H20A 109.4 . . ?
C21 C20 H20B 109.4 . . ?
C19 C18 H18 122.0 . . ?
C17 C18 C19 115.94(16) . . ?
C17 C18 H18 122.0 . . ?
C12 C11 H11 121.0 . . ?
C10 C11 C12 117.99(15) . . ?
C10 C11 H11 121.0 . . ?
N5 C24 H24A 109.4 . . ?
N5 C24 H24B 109.4 . . ?
N5 C24 C25 111.27(14) . . ?
H24A C24 H24B 108.0 . . ?
C25 C24 H24A 109.4 . . ?
C25 C24 H24B 109.4 . . ?
N1 C1 C6 109.12(14) . . ?
N1 C1 C2 129.83(16) . . ?
C2 C1 C6 121.05(15) . . ?
C18 C17 H17 118.8 . . ?
C18 C17 C16 122.31(15) . . ?
C16 C17 H17 118.8 . . ?
C5 C4 H4 118.8 . . ?
C5 C4 C3 122.46(16) . . ?
C3 C4 H4 118.8 . . ?
C14 C15 H15 121.4 . . ?
C16 C15 C14 117.28(15) . . ?
C16 C15 H15 121.4 . . ?
C17 C16 H16 119.4 . . ?
C15 C16 C17 121.28(16) . . ?
C15 C16 H16 119.4 . . ?
O2 C26 H26A 110.2 . . ?
O2 C26 H26B 110.2 . . ?
O2 C26 C25 107.58(14) . . ?
H26A C26 H26B 108.5 . . ?
C25 C26 H26A 110.2 . . ?
C25 C26 H26B 110.2 . . ?
C1 C2 H2 121.5 . . ?
C3 C2 C1 117.08(16) . . ?
C3 C2 H2 121.5 . . ?
C24 C25 H25A 108.9 . . ?
C24 C25 H25B 108.9 . . ?
C26 C25 C24 113.16(14) . . ?
C26 C25 H25A 108.9 . . ?
C26 C25 H25B 108.9 . . ?
H25A C25 H25B 107.8 . . ?
C4 C3 H3 119.4 . . ?
C2 C3 C4 121.20(17) . . ?
C2 C3 H3 119.4 . . ?
C20 C21 H21A 111.2 . . ?
C20 C21 H21B 111.2 . . ?
C20 C21 H21C 107.0 . . ?
C20 C21 H21D 107.0 . . ?
C20 C21 C22 102.8(2) . . ?
H21A C21 H21B 109.1 . . ?
H21C C21 H21D 106.7 . . ?
C22 C21 H21A 111.2 . . ?
C22 C21 H21B 111.2 . . ?
C22A C21 C20 121.3(2) . . ?
C22A C21 H21C 107.0 . . ?
C22A C21 H21D 107.0 . . ?
O2 C27 H27A 109.5 . . ?
O2 C27 H27B 109.5 . . ?
O2 C27 H27C 109.5 . . ?
H27A C27 H27B 109.5 . . ?
H27A C27 H27C 109.5 . . ?
H27B C27 H27C 109.5 . . ?
C23 O1 C22 112.6(3) . . ?
C21 C22 H22A 109.5 . . ?
C21 C22 H22B 109.5 . . ?
O1 C22 C21 110.6(3) . . ?
O1 C22 H22A 109.5 . . ?
O1 C22 H22B 109.5 . . ?
H22A C22 H22B 108.1 . . ?
C22A O1A C23A 111.0(3) . . ?
C21 C22A O1A 112.6(3) . . ?
C21 C22A H22C 109.1 . . ?
C21 C22A H22D 109.1 . . ?
O1A C22A H22C 109.1 . . ?
O1A C22A H22D 109.1 . . ?
H22C C22A H22D 107.8 . . ?
O1A C23A H23A 109.5 . . ?
O1A C23A H23B 109.5 . . ?
O1A C23A H23C 109.5 . . ?
H23A C23A H23B 109.5 . . ?
H23A C23A H23C 109.5 . . ?
H23B C23A H23C 109.5 . . ?
O1 C23 H23D 109.5 . . ?
O1 C23 H23E 109.5 . . ?
O1 C23 H23F 109.5 . . ?
H23D C23 H23E 109.5 . . ?
H23D C23 H23F 109.5 . . ?
H23E C23 H23F 109.5 . . ?

loop_
_geom_bond_atom_site_label_1
_geom_bond_atom_site_label_2
_geom_bond_distance
_geom_bond_site_symmetry_2
_geom_bond_publ_flag
Co1 Cl2 2.3181(5) . ?
Co1 Cl1 2.2999(5) . ?
Co1 N2 2.1185(13) . ?
Co1 N3 2.0984(13) . ?
Co1 N1 2.1056(14) . ?
O2 C26 1.424(2) . ?
O2 C27 1.419(2) . ?
N4 C7 1.366(2) . ?
N4 C6 1.391(2) . ?
N4 C20 1.468(2) . ?
N5 C19 1.393(2) . ?
N5 C13 1.369(2) . ?
N5 C24 1.471(2) . ?
N2 C8 1.349(2) . ?
N2 C12 1.342(2) . ?
N3 C13 1.327(2) . ?
N3 C14 1.382(2) . ?
N1 C7 1.329(2) . ?
N1 C1 1.378(2) . ?
C8 C7 1.473(2) . ?
C8 C9 1.387(2) . ?
C19 C14 1.399(2) . ?
C19 C18 1.399(2) . ?
C13 C12 1.483(2) . ?
C12 C11 1.392(2) . ?
C6 C5 1.395(2) . ?
C6 C1 1.401(2) . ?
C14 C15 1.397(2) . ?
C9 H9 0.9500 . ?
C9 C10 1.386(2) . ?
C10 H10 0.9500 . ?
C10 C11 1.389(2) . ?
C5 H5 0.9500 . ?
C5 C4 1.384(2) . ?
C20 H20A 0.9900 . ?
C20 H20B 0.9900 . ?
C20 C21 1.519(2) . ?
C18 H18 0.9500 . ?
C18 C17 1.384(2) . ?
C11 H11 0.9500 . ?
C24 H24A 0.9900 . ?
C24 H24B 0.9900 . ?
C24 C25 1.526(3) . ?
C1 C2 1.399(2) . ?
C17 H17 0.9500 . ?
C17 C16 1.405(2) . ?
C4 H4 0.9500 . ?
C4 C3 1.409(3) . ?
C15 H15 0.9500 . ?
C15 C16 1.384(2) . ?
C16 H16 0.9500 . ?
C26 H26A 0.9900 . ?
C26 H26B 0.9900 . ?
C26 C25 1.509(3) . ?
C2 H2 0.9500 . ?
C2 C3 1.381(3) . ?
C25 H25A 0.9900 . ?
C25 H25B 0.9900 . ?
C3 H3 0.9500 . ?
C21 H21A 0.9900 . ?
C21 H21B 0.9900 . ?
C21 H21C 0.9900 . ?
C21 H21D 0.9900 . ?
C21 C22 1.657(4) . ?
C21 C22A 1.410(4) . ?
C27 H27A 0.9800 . ?
C27 H27B 0.9800 . ?
C27 H27C 0.9800 . ?
O1 C22 1.425(4) . ?
O1 C23 1.407(4) . ?
C22 H22A 0.9900 . ?
C22 H22B 0.9900 . ?
O1A C22A 1.420(5) . ?
O1A C23A 1.425(4) . ?
C22A H22C 0.9900 . ?
C22A H22D 0.9900 . ?
C23A H23A 0.9800 . ?
C23A H23B 0.9800 . ?
C23A H23C 0.9800 . ?
C23 H23D 0.9800 . ?
C23 H23E 0.9800 . ?
C23 H23F 0.9800 . ?

loop_
_geom_torsion_atom_site_label_1
_geom_torsion_atom_site_label_2
_geom_torsion_atom_site_label_3
_geom_torsion_atom_site_label_4
_geom_torsion
_geom_torsion_site_symmetry_1
_geom_torsion_site_symmetry_2
_geom_torsion_site_symmetry_3
_geom_torsion_site_symmetry_4
_geom_torsion_publ_flag
Co1 N2 C8 C7 -1.29(17) . . . . ?
Co1 N2 C8 C9 -179.31(11) . . . . ?
Co1 N2 C12 C13 -1.69(17) . . . . ?
Co1 N2 C12 C11 177.03(11) . . . . ?
Co1 N3 C13 N5 168.65(10) . . . . ?
Co1 N3 C13 C12 -11.98(18) . . . . ?
Co1 N3 C14 C19 -165.03(12) . . . . ?
Co1 N3 C14 C15 15.2(3) . . . . ?
Co1 N1 C7 N4 -163.67(10) . . . . ?
Co1 N1 C7 C8 15.61(19) . . . . ?
Co1 N1 C1 C6 159.26(13) . . . . ?
Co1 N1 C1 C2 -20.1(3) . . . . ?
O2 C26 C25 C24 -53.32(19) . . . . ?
N4 C6 C5 C4 -178.59(16) . . . . ?
N4 C6 C1 N1 -0.92(19) . . . . ?
N4 C6 C1 C2 178.50(17) . . . . ?
N4 C20 C21 C22 -177.54(19) . . . . ?
N4 C20 C21 C22A -167.2(2) . . . . ?
N5 C19 C14 N3 0.27(18) . . . . ?
N5 C19 C14 C15 -179.89(14) . . . . ?
N5 C19 C18 C17 -179.92(16) . . . . ?
N5 C13 C12 N2 -171.90(15) . . . . ?
N5 C13 C12 C11 9.5(3) . . . . ?
N5 C24 C25 C26 -49.39(19) . . . . ?
N2 C8 C7 N4 169.70(15) . . . . ?
N2 C8 C7 N1 -9.4(2) . . . . ?
N2 C8 C9 C10 2.1(2) . . . . ?
N2 C12 C11 C10 2.3(2) . . . . ?
N3 C13 C12 N2 8.9(2) . . . . ?
N3 C13 C12 C11 -169.72(15) . . . . ?
N3 C14 C15 C16 179.23(16) . . . . ?
N1 C1 C2 C3 179.75(19) . . . . ?
C8 N2 C12 C13 -178.99(13) . . . . ?
C8 N2 C12 C11 -0.3(2) . . . . ?
C8 C9 C10 C11 -0.1(2) . . . . ?
C7 N4 C6 C5 -179.76(17) . . . . ?
C7 N4 C6 C1 0.82(17) . . . . ?
C7 N4 C20 C21 88.18(19) . . . . ?
C7 N1 C1 C6 0.66(19) . . . . ?
C7 N1 C1 C2 -178.70(19) . . . . ?
C7 C8 C9 C10 -175.50(15) . . . . ?
C19 N5 C13 N3 -0.66(18) . . . . ?
C19 N5 C13 C12 -179.92(15) . . . . ?
C19 N5 C24 C25 -67.07(19) . . . . ?
C19 C14 C15 C16 -0.6(2) . . . . ?
C19 C18 C17 C16 0.0(3) . . . . ?
C13 N5 C19 C14 0.21(17) . . . . ?
C13 N5 C19 C18 -179.43(17) . . . . ?
C13 N5 C24 C25 95.19(19) . . . . ?
C13 N3 C14 C19 -0.67(17) . . . . ?
C13 N3 C14 C15 179.52(17) . . . . ?
C13 C12 C11 C10 -179.27(15) . . . . ?
C12 N2 C8 C7 176.03(13) . . . . ?
C12 N2 C8 C9 -2.0(2) . . . . ?
C6 N4 C7 N1 -0.44(18) . . . . ?
C6 N4 C7 C8 -179.61(16) . . . . ?
C6 N4 C20 C21 -88.46(18) . . . . ?
C6 C5 C4 C3 0.0(3) . . . . ?
C6 C1 C2 C3 0.5(3) . . . . ?
C14 N3 C13 N5 0.83(18) . . . . ?
C14 N3 C13 C12 -179.81(13) . . . . ?
C14 C19 C18 C17 0.5(2) . . . . ?
C14 C15 C16 C17 1.0(2) . . . . ?
C9 C8 C7 N4 -12.5(3) . . . . ?
C9 C8 C7 N1 168.41(16) . . . . ?
C9 C10 C11 C12 -2.1(2) . . . . ?
C5 C6 C1 N1 179.58(15) . . . . ?
C5 C6 C1 C2 -1.0(3) . . . . ?
C5 C4 C3 C2 -0.5(3) . . . . ?
C20 N4 C7 N1 -177.53(15) . . . . ?
C20 N4 C7 C8 3.3(3) . . . . ?
C20 N4 C6 C5 -2.5(3) . . . . ?
C20 N4 C6 C1 178.12(14) . . . . ?
C20 C21 C22 O1 -165.7(2) . . . . ?
C20 C21 C22A O1A 177.9(2) . . . . ?
C18 C19 C14 N3 179.96(15) . . . . ?
C18 C19 C14 C15 -0.2(2) . . . . ?
C18 C17 C16 C15 -0.8(3) . . . . ?
C24 N5 C19 C14 166.22(14) . . . . ?
C24 N5 C19 C18 -13.4(3) . . . . ?
C24 N5 C13 N3 -164.96(15) . . . . ?
C24 N5 C13 C12 15.8(3) . . . . ?
C1 N1 C7 N4 -0.13(19) . . . . ?
C1 N1 C7 C8 179.15(14) . . . . ?
C1 C6 C5 C4 0.8(2) . . . . ?
C1 C2 C3 C4 0.2(3) . . . . ?
C27 O2 C26 C25 169.54(15) . . . . ?
C23A O1A C22A C21 -171.3(3) . . . . ?
C23 O1 C22 C21 -63.9(4) . . . . ?
